data_4100743
loop_
_publ_author_name
'Zhang, Liming'
'Kozmin, Sergey A.'

_journal_name_full 'Journal of the American Chemical Society'
_journal_paper_doi 10.1021/ja051110e
_journal_year 2005
_chemical_formula_sum 'C38 H48 O8'
_chemical_formula_weight 632.76
_space_group_IT_number 4
_symmetry_cell_setting monoclinic
_symmetry_space_group_name_Hall 'P 2yb'
_symmetry_space_group_name_H-M 'P 1 21 1'
_cell_angle_alpha 90.00
_cell_angle_beta 90.069(4)
_cell_angle_gamma 90.00
_cell_formula_units_Z 2
_cell_length_a 8.124(2)
_cell_length_b 12.920(3)
_cell_length_c 15.721(4)
_cell_measurement_temperature 100(2)
_cell_volume 1650.0(7)
_diffrn_ambient_temperature 100(2)
_exptl_crystal_density_diffrn 1.274
_cod_depositor_comments
;
The following automatic conversions were performed:
'_symmetry_cell_setting' value 'Monoclinic' changed to 'monoclinic'
according to '/home/saulius/struct/CIF-dictionaries/cif_core.dic'
dictionary named 'cif_core.dic' version 2.4.1 from 2010-06-29.

Automatic conversion script
Id: cif_fix_enum 1527 2010-12-29 10:47:43Z saulius 
;
_cod_original_sg_symbol_H-M 'P 21'
_cod_database_code 4100743

loop_
_symmetry_equiv_pos_as_xyz
'x, y, z'
'-x, y+1/2, -z'

loop_
_atom_site_label
_atom_site_type_symbol
_atom_site_fract_x
_atom_site_fract_y
_atom_site_fract_z
_atom_site_U_iso_or_equiv
_atom_site_adp_type
_atom_site_occupancy
_atom_site_symmetry_multiplicity
_atom_site_calc_flag
_atom_site_refinement_flags
_atom_site_disorder_assembly
_atom_site_disorder_group
C1 C 0.1954(2) 0.57212(16) 0.48060(12) 0.0253(4) Uani 1 1 d . . .
H1 H 0.2101 0.5000 0.4894 0.030 Uiso 1 1 calc R . .
C2 C 0.1355(2) 0.60722(18) 0.40333(12) 0.0299(5) Uani 1 1 d . . .
H2 H 0.1108 0.5594 0.3592 0.036 Uiso 1 1 calc R . .
C3 C 0.1117(2) 0.71149(17) 0.39045(12) 0.0289(5) Uani 1 1 d . . .
H3 H 0.0695 0.7356 0.3377 0.035 Uiso 1 1 calc R . .
C4 C 0.1491(2) 0.78076(18) 0.45408(12) 0.0262(4) Uani 1 1 d . . .
H4 H 0.1314 0.8527 0.4453 0.031 Uiso 1 1 calc R . .
C5 C 0.2125(2) 0.74627(15) 0.53113(12) 0.0233(4) Uani 1 1 d . . .
H5 H 0.2410 0.7948 0.5741 0.028 Uiso 1 1 calc R . .
C6 C 0.2346(2) 0.64127(15) 0.54567(12) 0.0212(4) Uani 1 1 d . . .
C7 C 0.3019(2) 0.60023(15) 0.62936(11) 0.0209(4) Uani 1 1 d . . .
C8 C 0.2440(2) 0.65360(16) 0.71074(11) 0.0213(4) Uani 1 1 d . . .
H8 H 0.2310 0.7298 0.7019 0.026 Uiso 1 1 calc R . .
C9 C 0.0911(3) 0.50947(17) 0.69222(12) 0.0284(5) Uani 1 1 d . . .
C10 C 0.4921(2) 0.58909(15) 0.63600(11) 0.0222(4) Uani 1 1 d . . .
C11 C 0.5538(3) 0.49118(16) 0.59110(13) 0.0301(5) Uani 1 1 d . . .
H11A H 0.4918 0.4311 0.6116 0.045 Uiso 1 1 calc R . .
H11B H 0.6711 0.4814 0.6035 0.045 Uiso 1 1 calc R . .
H11C H 0.5382 0.4984 0.5296 0.045 Uiso 1 1 calc R . .
C12 C 0.5777(2) 0.68172(16) 0.59489(12) 0.0234(4) Uani 1 1 d . . .
H12 H 0.5409 0.6867 0.5343 0.028 Uiso 1 1 calc R . .
C13 C 0.7657(2) 0.68123(18) 0.59695(13) 0.0304(5) Uani 1 1 d . . .
H13A H 0.8078 0.6478 0.6493 0.037 Uiso 1 1 calc R . .
H13B H 0.8118 0.6454 0.5467 0.037 Uiso 1 1 calc R . .
C14 C 0.8058(2) 0.79553(18) 0.59558(15) 0.0374(6) Uani 1 1 d . . .
H14A H 0.9154 0.8092 0.6208 0.045 Uiso 1 1 calc R . .
H14B H 0.8031 0.8233 0.5369 0.045 Uiso 1 1 calc R . .
C15 C 0.6701(2) 0.84164(17) 0.64927(15) 0.0348(5) Uani 1 1 d . . .
H15A H 0.7036 0.8442 0.7098 0.042 Uiso 1 1 calc R . .
H15B H 0.6442 0.9128 0.6301 0.042 Uiso 1 1 calc R . .
C16 C 0.5213(2) 0.58359(18) 0.73291(12) 0.0295(5) Uani 1 1 d . . .
H16A H 0.6224 0.6225 0.7477 0.035 Uiso 1 1 calc R . .
H16B H 0.5372 0.5106 0.7502 0.035 Uiso 1 1 calc R . .
C17 C 0.3715(2) 0.63038(16) 0.78170(12) 0.0257(4) Uani 1 1 d . . .
C18 C 0.4141(3) 0.73030(18) 0.82855(13) 0.0357(5) Uani 1 1 d . . .
H18A H 0.3159 0.7566 0.8575 0.054 Uiso 1 1 calc R . .
H18B H 0.4533 0.7820 0.7877 0.054 Uiso 1 1 calc R . .
H18C H 0.5005 0.7165 0.8706 0.054 Uiso 1 1 calc R . .
C19 C 0.3091(3) 0.55191(18) 0.84687(12) 0.0344(5) Uani 1 1 d . . .
H19A H 0.3951 0.5389 0.8893 0.052 Uiso 1 1 calc R . .
H19B H 0.2812 0.4870 0.8180 0.052 Uiso 1 1 calc R . .
H19C H 0.2110 0.5795 0.8751 0.052 Uiso 1 1 calc R . .
C20 C 0.2122(2) 0.24626(15) 0.96873(12) 0.0229(4) Uani 1 1 d . . .
H20 H 0.2401 0.2948 0.9257 0.027 Uiso 1 1 calc R . .
C21 C 0.1491(2) 0.28060(18) 1.04574(12) 0.0260(4) Uani 1 1 d . . .
H21 H 0.1315 0.3525 1.0545 0.031 Uiso 1 1 calc R . .
C22 C 0.1117(2) 0.21156(17) 1.10952(12) 0.0293(5) Uani 1 1 d . . .
H22 H 0.0696 0.2359 1.1622 0.035 Uiso 1 1 calc R . .
C23 C 0.1354(2) 0.10717(18) 1.09676(12) 0.0290(5) Uani 1 1 d . . .
H23 H 0.1107 0.0593 1.1408 0.035 Uiso 1 1 calc R . .
C24 C 0.1954(2) 0.07224(16) 1.01960(12) 0.0262(4) Uani 1 1 d . . .
H24 H 0.2101 0.0001 1.0109 0.031 Uiso 1 1 calc R . .
C25 C 0.2346(2) 0.14125(15) 0.95436(12) 0.0216(4) Uani 1 1 d . . .
C26 C 0.3019(2) 0.09994(15) 0.87073(11) 0.0207(4) Uani 1 1 d . . .
C27 C 0.0909(3) 0.00957(16) 0.80795(12) 0.0276(5) Uani 1 1 d . . .
C28 C 0.2439(2) 0.15331(15) 0.78935(11) 0.0215(4) Uani 1 1 d . . .
H28 H 0.2310 0.2295 0.7983 0.026 Uiso 1 1 calc R . .
C29 C 0.4921(2) 0.08906(15) 0.86407(11) 0.0223(4) Uani 1 1 d . . .
C30 C 0.5540(3) -0.00885(16) 0.90910(13) 0.0294(5) Uani 1 1 d . . .
H30A H 0.6715 -0.0182 0.8973 0.044 Uiso 1 1 calc R . .
H30B H 0.4927 -0.0690 0.8882 0.044 Uiso 1 1 calc R . .
H30C H 0.5374 -0.0018 0.9706 0.044 Uiso 1 1 calc R . .
C31 C 0.5776(2) 0.18158(15) 0.90488(12) 0.0231(4) Uani 1 1 d . . .
H31 H 0.5412 0.1865 0.9655 0.028 Uiso 1 1 calc R . .
C32 C 0.7657(2) 0.18133(18) 0.90289(13) 0.0303(5) Uani 1 1 d . . .
H32A H 0.8120 0.1455 0.9532 0.036 Uiso 1 1 calc R . .
H32B H 0.8077 0.1479 0.8505 0.036 Uiso 1 1 calc R . .
C33 C 0.8059(3) 0.29563(18) 0.90434(15) 0.0372(6) Uani 1 1 d . . .
H33A H 0.8033 0.3233 0.9630 0.045 Uiso 1 1 calc R . .
H33B H 0.9155 0.3093 0.8792 0.045 Uiso 1 1 calc R . .
C34 C 0.6704(2) 0.34169(17) 0.85066(15) 0.0353(5) Uani 1 1 d . . .
H34A H 0.6447 0.4129 0.8697 0.042 Uiso 1 1 calc R . .
H34B H 0.7035 0.3440 0.7901 0.042 Uiso 1 1 calc R . .
C35 C 0.5217(2) 0.08351(18) 0.76694(12) 0.0289(5) Uani 1 1 d . . .
H35A H 0.5375 0.0105 0.7496 0.035 Uiso 1 1 calc R . .
H35B H 0.6227 0.1224 0.7523 0.035 Uiso 1 1 calc R . .
C36 C 0.3716(2) 0.13040(15) 0.71843(12) 0.0251(4) Uani 1 1 d . . .
C37 C 0.4142(3) 0.22996(18) 0.67147(13) 0.0351(5) Uani 1 1 d . . .
H37A H 0.4997 0.2158 0.6291 0.053 Uiso 1 1 calc R . .
H37B H 0.4547 0.2815 0.7122 0.053 Uiso 1 1 calc R . .
H37C H 0.3157 0.2567 0.6429 0.053 Uiso 1 1 calc R . .
C38 C 0.3092(3) 0.05148(18) 0.65319(13) 0.0352(5) Uani 1 1 d . . .
H38A H 0.2109 0.0788 0.6249 0.053 Uiso 1 1 calc R . .
H38B H 0.2818 -0.0134 0.6822 0.053 Uiso 1 1 calc R . .
H38C H 0.3952 0.0386 0.6108 0.053 Uiso 1 1 calc R . .
O1 O 0.08628(14) 0.60454(11) 0.72607(8) 0.0252(3) Uani 1 1 d . . .
O2 O -0.00993(19) 0.44435(12) 0.70299(9) 0.0410(4) Uani 1 1 d . . .
O3 O 0.22748(16) 0.49740(10) 0.64330(8) 0.0256(3) Uani 1 1 d . . .
O4 O 0.52959(15) 0.77508(11) 0.63842(8) 0.0265(3) Uani 1 1 d . . .
O5 O 0.22738(16) -0.00258(10) 0.85658(8) 0.0255(3) Uani 1 1 d . . .
O6 O -0.00967(19) -0.05570(12) 0.79699(9) 0.0415(4) Uani 1 1 d . . .
O7 O 0.08620(14) 0.10445(11) 0.77381(8) 0.0256(3) Uani 1 1 d . . .
O8 O 0.52956(15) 0.27505(11) 0.86172(8) 0.0263(3) Uani 1 1 d . . .

loop_
_atom_site_aniso_label
_atom_site_aniso_U_11
_atom_site_aniso_U_22
_atom_site_aniso_U_33
_atom_site_aniso_U_23
_atom_site_aniso_U_13
_atom_site_aniso_U_12
C1 0.0241(10) 0.0294(12) 0.0224(10) -0.0021(9) -0.0011(8) 0.0009(9)
C2 0.0259(11) 0.0444(14) 0.0195(10) -0.0058(10) -0.0029(8) -0.0009(10)
C3 0.0201(10) 0.0480(14) 0.0186(10) 0.0076(9) -0.0034(7) 0.0031(9)
C4 0.0184(10) 0.0315(11) 0.0287(11) 0.0093(9) 0.0029(8) 0.0006(9)
C5 0.0166(10) 0.0287(12) 0.0246(10) -0.0005(8) -0.0003(7) -0.0020(8)
C6 0.0168(9) 0.0287(11) 0.0183(10) -0.0015(8) 0.0017(7) 0.0011(8)
C7 0.0249(10) 0.0190(10) 0.0189(9) -0.0003(8) -0.0006(7) -0.0007(8)
C8 0.0189(9) 0.0271(11) 0.0179(10) -0.0022(8) 0.0004(7) -0.0003(8)
C9 0.0336(12) 0.0341(13) 0.0174(10) 0.0038(9) -0.0008(8) -0.0058(10)
C10 0.0217(9) 0.0267(11) 0.0182(9) 0.0008(8) -0.0016(7) 0.0073(8)
C11 0.0342(12) 0.0291(12) 0.0270(11) 0.0006(9) 0.0052(9) 0.0092(9)
C12 0.0198(9) 0.0284(11) 0.0220(10) -0.0018(9) -0.0002(7) 0.0049(8)
C13 0.0243(11) 0.0383(13) 0.0287(11) -0.0028(10) 0.0023(8) 0.0071(9)
C14 0.0218(11) 0.0422(15) 0.0482(14) -0.0067(11) 0.0079(9) -0.0025(10)
C15 0.0270(11) 0.0334(13) 0.0440(14) -0.0085(10) 0.0069(9) -0.0057(10)
C16 0.0268(11) 0.0400(13) 0.0216(10) -0.0002(9) -0.0006(8) 0.0075(10)
C17 0.0265(10) 0.0350(12) 0.0157(10) 0.0008(8) -0.0016(8) 0.0030(9)
C18 0.0289(12) 0.0540(15) 0.0242(11) -0.0101(10) -0.0030(9) -0.0011(10)
C19 0.0340(12) 0.0522(15) 0.0171(11) 0.0053(9) -0.0022(9) 0.0068(10)
C20 0.0180(10) 0.0272(12) 0.0236(10) 0.0004(8) -0.0011(7) -0.0029(8)
C21 0.0181(10) 0.0323(11) 0.0276(11) -0.0095(9) -0.0042(8) 0.0006(9)
C22 0.0201(10) 0.0493(15) 0.0185(10) -0.0063(9) 0.0023(8) 0.0019(9)
C23 0.0237(10) 0.0444(14) 0.0189(10) 0.0062(9) 0.0018(8) -0.0002(9)
C24 0.0238(10) 0.0305(12) 0.0243(11) -0.0001(9) -0.0002(8) 0.0027(9)
C25 0.0167(9) 0.0296(11) 0.0185(10) 0.0017(8) -0.0020(7) -0.0002(8)
C26 0.0235(10) 0.0193(10) 0.0195(9) 0.0017(8) -0.0011(7) 0.0005(8)
C27 0.0319(12) 0.0342(13) 0.0166(10) -0.0035(9) 0.0006(8) -0.0042(10)
C28 0.0197(9) 0.0249(11) 0.0199(10) 0.0016(8) -0.0016(7) 0.0002(8)
C29 0.0211(9) 0.0279(11) 0.0179(9) 0.0002(8) 0.0013(7) 0.0069(8)
C30 0.0347(12) 0.0269(11) 0.0266(11) -0.0009(9) -0.0066(9) 0.0092(9)
C31 0.0198(9) 0.0261(11) 0.0235(10) 0.0015(9) 0.0000(7) 0.0065(8)
C32 0.0240(10) 0.0364(12) 0.0305(11) 0.0026(10) -0.0032(8) 0.0063(9)
C33 0.0229(11) 0.0394(15) 0.0492(14) 0.0072(11) -0.0082(10) -0.0027(10)
C34 0.0283(11) 0.0338(13) 0.0438(14) 0.0060(10) -0.0095(9) -0.0056(10)
C35 0.0277(11) 0.0388(12) 0.0202(10) -0.0011(9) 0.0021(8) 0.0076(10)
C36 0.0267(10) 0.0318(12) 0.0168(10) 0.0001(8) -0.0003(8) 0.0028(9)
C37 0.0283(12) 0.0534(15) 0.0236(11) 0.0099(10) 0.0020(8) -0.0017(10)
C38 0.0335(12) 0.0520(15) 0.0200(11) -0.0063(10) 0.0020(9) 0.0058(10)
O1 0.0220(7) 0.0339(8) 0.0199(7) -0.0023(6) -0.0003(5) -0.0036(6)
O2 0.0444(9) 0.0428(9) 0.0358(9) -0.0020(7) 0.0060(7) -0.0202(8)
O3 0.0317(8) 0.0239(8) 0.0212(7) 0.0004(6) 0.0025(6) -0.0028(6)
O4 0.0199(7) 0.0276(7) 0.0322(8) -0.0078(6) 0.0021(5) 0.0002(6)
O5 0.0315(8) 0.0240(8) 0.0210(7) -0.0006(6) -0.0029(6) -0.0019(6)
O6 0.0450(9) 0.0446(10) 0.0347(9) 0.0015(7) -0.0071(7) -0.0208(8)
O7 0.0223(7) 0.0340(8) 0.0205(7) 0.0019(6) -0.0005(5) -0.0036(6)
O8 0.0191(7) 0.0274(7) 0.0326(8) 0.0075(6) -0.0017(5) 0.0011(6)

loop_
_geom_bond_atom_site_label_1
_geom_bond_atom_site_label_2
_geom_bond_distance
_geom_bond_site_symmetry_2
_geom_bond_publ_flag
C1 C2 1.385(3) . ?
C1 C6 1.395(3) . ?
C2 C3 1.376(3) . ?
C3 C4 1.376(3) . ?
C4 C5 1.389(3) . ?
C5 C6 1.387(3) . ?
C6 C7 1.520(3) . ?
C7 O3 1.476(2) . ?
C7 C8 1.528(2) . ?
C7 C10 1.555(2) . ?
C8 O1 1.450(2) . ?
C8 C17 1.551(3) . ?
C9 O2 1.188(2) . ?
C9 O1 1.339(2) . ?
C9 O3 1.358(2) . ?
C10 C12 1.528(3) . ?
C10 C11 1.533(3) . ?
C10 C16 1.543(2) . ?
C12 O4 1.441(2) . ?
C12 C13 1.528(3) . ?
C13 C14 1.512(3) . ?
C14 C15 1.512(3) . ?
C15 O4 1.439(2) . ?
C16 C17 1.561(3) . ?
C17 C18 1.526(3) . ?
C17 C19 1.528(3) . ?
C20 C25 1.387(3) . ?
C20 C21 1.388(3) . ?
C21 C22 1.376(3) . ?
C22 C23 1.377(3) . ?
C23 C24 1.383(3) . ?
C24 C25 1.396(3) . ?
C25 C26 1.521(3) . ?
C26 O5 1.473(2) . ?
C26 C28 1.527(2) . ?
C26 C29 1.555(2) . ?
C27 O6 1.187(2) . ?
C27 O7 1.339(2) . ?
C27 O5 1.355(2) . ?
C28 O7 1.449(2) . ?
C28 C36 1.552(3) . ?
C29 C31 1.524(3) . ?
C29 C30 1.534(3) . ?
C29 C35 1.548(2) . ?
C31 O8 1.439(2) . ?
C31 C32 1.529(3) . ?
C32 C33 1.513(3) . ?
C33 C34 1.509(3) . ?
C34 O8 1.443(2) . ?
C35 C36 1.560(3) . ?
C36 C37 1.523(3) . ?
C36 C38 1.532(3) . ?
